data_4037914
loop_
_publ_author_name
'Qu, Yangyang'
'Pander, Piotr Henryk'
'Vybornyi, Oleh'
'Vasylieva, Marharyta'
'Guillot, R\'egis'
'Miomandre, Fabien'
'Dias, Fernando B.'
'Skabara, Peter J.'
'Data, Przemyslaw'
'Clavier, Gilles'
'Audebert, Pierre'

_publ_section_title
;
 Donor-acceptor 1,2,4,5-Tetrazines Prepared by Buchwald-Hartwig
 Cross-Coupling Reaction and Their Photoluminescence Turn-on Property by
 Inverse Electron Demand Diels-Alder Reaction.
;
_journal_name_full 'The Journal of organic chemistry'
_journal_paper_doi 10.1021/acs.joc.9b02817
_journal_year 2020
_chemical_formula_moiety 'C28 H25 N3 S'
_chemical_formula_sum 'C28 H25 N3 S'
_chemical_formula_weight 435.57
_space_group_crystal_system monoclinic
_space_group_IT_number 14
_space_group_name_Hall '-P 2yn'
_space_group_name_H-M_alt 'P 1 21/n 1'
_atom_sites_solution_hydrogens geom
_audit_creation_method SHELXL-2018/3
_cell_angle_alpha 90
_cell_angle_beta 116.616(9)
_cell_angle_gamma 90
_cell_formula_units_Z 4
_cell_length_a 14.502(5)
_cell_length_b 11.158(4)
_cell_length_c 15.629(6)
_cell_measurement_reflns_used 9857
_cell_measurement_temperature 250(1)
_cell_measurement_theta_max 22.54
_cell_measurement_theta_min 2.34
_cell_volume 2261.0(14)
_computing_cell_refinement 'Bruker SAINT'
_computing_data_collection 'Bruker APEX3'
_computing_data_reduction 'Bruker SAINT'
_computing_structure_refinement 'SHELXL-2018/3 (Sheldrick, 2018)'
_computing_structure_solution 'SHELXS-97 (Sheldrick 2008)'
_diffrn_ambient_temperature 250(1)
_diffrn_measured_fraction_theta_full 1.000
_diffrn_measured_fraction_theta_max 0.989
_diffrn_measurement_device_type 'Bruker VENTURE PHOTON100 CMOS'
_diffrn_measurement_method '\f and \w scans'
_diffrn_radiation_probe x-ray
_diffrn_radiation_type MoK\a
_diffrn_radiation_wavelength 0.71073
_diffrn_reflns_av_R_equivalents 0.4509
_diffrn_reflns_av_unetI/netI 0.2082
_diffrn_reflns_Laue_measured_fraction_full 1.000
_diffrn_reflns_Laue_measured_fraction_max 0.989
_diffrn_reflns_limit_h_max 20
_diffrn_reflns_limit_h_min -20
_diffrn_reflns_limit_k_max 16
_diffrn_reflns_limit_k_min -16
_diffrn_reflns_limit_l_max 22
_diffrn_reflns_limit_l_min -22
_diffrn_reflns_number 158600
_diffrn_reflns_point_group_measured_fraction_full 1.000
_diffrn_reflns_point_group_measured_fraction_max 0.989
_diffrn_reflns_theta_full 25.000
_diffrn_reflns_theta_max 30.840
_diffrn_reflns_theta_min 2.336
_exptl_absorpt_coefficient_mu 0.162
_exptl_absorpt_correction_T_max 0.9461
_exptl_absorpt_correction_T_min 0.9141
_exptl_absorpt_correction_type multi-scan
_exptl_absorpt_process_details 'apex3 Bruker'
_exptl_crystal_colour colorless
_exptl_crystal_density_diffrn 1.280
_exptl_crystal_description plate
_exptl_crystal_F_000 920
_exptl_crystal_size_max 0.130
_exptl_crystal_size_mid 0.060
_exptl_crystal_size_min 0.015
_refine_diff_density_max 0.479
_refine_diff_density_min -0.290
_refine_diff_density_rms 0.044
_refine_ls_extinction_method none
_refine_ls_goodness_of_fit_ref 0.897
_refine_ls_hydrogen_treatment constr
_refine_ls_matrix_type full
_refine_ls_number_parameters 289
_refine_ls_number_reflns 7032
_refine_ls_number_restraints 0
_refine_ls_restrained_S_all 0.897
_refine_ls_R_factor_all 0.1904
_refine_ls_R_factor_gt 0.0534
_refine_ls_shift/su_max 0.000
_refine_ls_shift/su_mean 0.000
_refine_ls_structure_factor_coef Fsqd
_refine_ls_weighting_details 'w=1/[\s^2^(Fo^2^)+(0.0495P)^2^] where P=(Fo^2^+2Fc^2^)/3'
_refine_ls_weighting_scheme calc
_refine_ls_wR_factor_gt 0.0991
_refine_ls_wR_factor_ref 0.1180
_reflns_Friedel_coverage 0.000
_reflns_number_gt 2732
_reflns_number_total 7032
_reflns_threshold_expression 'I > 2\s(I)'
_cod_data_source_file jo9b02817_si_002.cif
_cod_data_source_block DA3
_cod_original_sg_symbol_H-M 'P 21/n'
_cod_database_code 4037914
_shelx_space_group_comment
;
The symmetry employed for this shelxl refinement is uniquely defined
by the following loop, which should always be used as a source of
symmetry information in preference to the above space-group names.
They are only intended as comments.
;
_shelx_estimated_absorpt_t_min 0.979
_shelx_estimated_absorpt_t_max 0.998

loop_
_space_group_symop_operation_xyz
'x, y, z'
'-x+1/2, y+1/2, -z+1/2'
'-x, -y, -z'
'x-1/2, -y-1/2, z-1/2'

loop_
_atom_site_label
_atom_site_type_symbol
_atom_site_fract_x
_atom_site_fract_y
_atom_site_fract_z
_atom_site_U_iso_or_equiv
_atom_site_adp_type
_atom_site_occupancy
_atom_site_site_symmetry_order
_atom_site_calc_flag
_atom_site_refinement_flags_posn
_atom_site_refinement_flags_adp
_atom_site_refinement_flags_occupancy
_atom_site_disorder_assembly
_atom_site_disorder_group
C1 C 0.43700(16) 0.72793(17) 0.93516(15) 0.0508(5) Uani 1 1 d . . . . .
H1 H 0.446787 0.763987 0.992977 0.061 Uiso 1 1 calc R U . . .
C2 C 0.40516(12) 0.63174(15) 0.77177(12) 0.0309(4) Uani 1 1 d . . . . .
C3 C 0.37415(12) 0.57015(15) 0.67830(12) 0.0303(4) Uani 1 1 d . . . . .
C4 C 0.32851(12) 0.45762(16) 0.66413(13) 0.0356(5) Uani 1 1 d . . . . .
H4 H 0.320823 0.420438 0.714526 0.043 Uiso 1 1 calc R U . . .
C5 C 0.29447(12) 0.39990(16) 0.57773(12) 0.0344(4) Uani 1 1 d . . . . .
H5 H 0.264991 0.323160 0.569675 0.041 Uiso 1 1 calc R U . . .
C6 C 0.30357(12) 0.45458(15) 0.50285(12) 0.0308(4) Uani 1 1 d . . . . .
C7 C 0.34954(12) 0.56515(16) 0.51542(12) 0.0339(4) Uani 1 1 d . . . . .
H7 H 0.356766 0.602007 0.464674 0.041 Uiso 1 1 calc R U . . .
C8 C 0.38520(12) 0.62204(16) 0.60329(13) 0.0360(5) Uani 1 1 d . . . . .
H8 H 0.417443 0.697202 0.611936 0.043 Uiso 1 1 calc R U . . .
C9 C 0.31768(12) 0.30149(14) 0.39822(12) 0.0284(4) Uani 1 1 d . . . . .
C10 C 0.41402(12) 0.27045(16) 0.47064(13) 0.0363(5) Uani 1 1 d . . . . .
H10 H 0.441991 0.314753 0.527857 0.044 Uiso 1 1 calc R U . . .
C11 C 0.46931(14) 0.17565(17) 0.45996(14) 0.0428(5) Uani 1 1 d . . . . .
H11 H 0.534046 0.156021 0.510036 0.051 Uiso 1 1 calc R U . . .
C12 C 0.43059(14) 0.10977(17) 0.37682(14) 0.0440(5) Uani 1 1 d . . . . .
H12 H 0.468323 0.045308 0.369715 0.053 Uiso 1 1 calc R U . . .
C13 C 0.33630(13) 0.13951(16) 0.30462(13) 0.0408(5) Uani 1 1 d . . . . .
H13 H 0.308914 0.094211 0.247901 0.049 Uiso 1 1 calc R U . . .
C14 C 0.28034(12) 0.23549(16) 0.31367(12) 0.0328(4) Uani 1 1 d . . . . .
C15 C 0.09836(12) 0.33682(16) 0.27355(12) 0.0371(5) Uani 1 1 d . . . . .
C16 C -0.00808(13) 0.33192(18) 0.22890(14) 0.0481(5) Uani 1 1 d . . . . .
H16 H -0.042040 0.288247 0.171756 0.058 Uiso 1 1 calc R U . . .
C17 C -0.06501(14) 0.38971(19) 0.26655(15) 0.0539(6) Uani 1 1 d . . . . .
H17 H -0.137364 0.384418 0.236390 0.065 Uiso 1 1 calc R U . . .
C18 C -0.01503(14) 0.45521(18) 0.34867(15) 0.0503(5) Uani 1 1 d . . . . .
H18 H -0.053384 0.498935 0.373102 0.060 Uiso 1 1 calc R U . . .
C19 C 0.09153(13) 0.45746(16) 0.39590(13) 0.0411(5) Uani 1 1 d . . . . .
H19 H 0.124652 0.500879 0.453273 0.049 Uiso 1 1 calc R U . . .
C20 C 0.15041(12) 0.39710(15) 0.36042(12) 0.0315(4) Uani 1 1 d . . . . .
C21 C 0.50715(12) 0.66036(15) 0.83472(12) 0.0324(4) Uani 1 1 d . . . . .
C22 C 0.59445(13) 0.63210(17) 0.81182(14) 0.0447(5) Uani 1 1 d . . . . .
H22A H 0.652381 0.685724 0.848393 0.054 Uiso 1 1 calc R U . . .
H22B H 0.572554 0.646873 0.743634 0.054 Uiso 1 1 calc R U . . .
C23 C 0.63009(16) 0.5034(2) 0.83489(17) 0.0628(6) Uani 1 1 d . . . . .
H23A H 0.576424 0.451162 0.788928 0.075 Uiso 1 1 calc R U . . .
H23B H 0.692037 0.492945 0.825498 0.075 Uiso 1 1 calc R U . . .
C24 C 0.65389(17) 0.4624(2) 0.93363(18) 0.0719(7) Uani 1 1 d . . . . .
H24A H 0.679979 0.380105 0.941476 0.086 Uiso 1 1 calc R U . . .
H24B H 0.589346 0.460487 0.939401 0.086 Uiso 1 1 calc R U . . .
C25 C 0.73201(17) 0.5382(2) 1.01576(18) 0.0808(8) Uani 1 1 d . . . . .
H25A H 0.779049 0.483996 1.065490 0.097 Uiso 1 1 calc R U . . .
H25B H 0.773151 0.583976 0.991628 0.097 Uiso 1 1 calc R U . . .
C26 C 0.68651(18) 0.6257(2) 1.06189(16) 0.0748(7) Uani 1 1 d . . . . .
H26A H 0.742745 0.654768 1.121675 0.090 Uiso 1 1 calc R U . . .
H26B H 0.638754 0.581219 1.078811 0.090 Uiso 1 1 calc R U . . .
C27 C 0.62922(15) 0.73475(19) 1.00234(15) 0.0566(6) Uani 1 1 d . . . . .
H27A H 0.621631 0.794118 1.044965 0.068 Uiso 1 1 calc R U . . .
H27B H 0.671438 0.771019 0.974786 0.068 Uiso 1 1 calc R U . . .
C28 C 0.52406(14) 0.70742(16) 0.92250(13) 0.0393(5) Uani 1 1 d . . . . .
N1 N 0.26036(9) 0.39754(12) 0.40961(9) 0.0303(3) Uani 1 1 d . . . . .
N2 N 0.32543(11) 0.65157(14) 0.79030(12) 0.0472(4) Uani 1 1 d . . . . .
N3 N 0.34211(13) 0.70171(15) 0.87395(13) 0.0572(5) Uani 1 1 d . . . . .
S1 S 0.16609(4) 0.27749(5) 0.21407(3) 0.05108(18) Uani 1 1 d . . . . .

loop_
_atom_site_aniso_label
_atom_site_aniso_U_11
_atom_site_aniso_U_22
_atom_site_aniso_U_33
_atom_site_aniso_U_23
_atom_site_aniso_U_13
_atom_site_aniso_U_12
C1 0.0613(14) 0.0475(14) 0.0516(14) -0.0201(11) 0.0324(12) -0.0044(11)
C2 0.0301(10) 0.0299(11) 0.0357(11) 0.0003(8) 0.0173(9) 0.0018(8)
C3 0.0264(9) 0.0339(11) 0.0310(11) -0.0017(9) 0.0132(8) -0.0009(8)
C4 0.0359(10) 0.0407(12) 0.0334(12) 0.0032(9) 0.0182(9) -0.0069(9)
C5 0.0338(10) 0.0336(11) 0.0346(11) -0.0007(9) 0.0144(9) -0.0080(8)
C6 0.0276(9) 0.0331(11) 0.0305(11) -0.0010(9) 0.0120(8) -0.0034(8)
C7 0.0368(10) 0.0367(12) 0.0290(11) 0.0008(9) 0.0154(8) -0.0074(8)
C8 0.0376(10) 0.0319(11) 0.0374(12) -0.0013(9) 0.0156(9) -0.0094(8)
C9 0.0301(9) 0.0290(11) 0.0285(11) 0.0025(8) 0.0153(8) -0.0055(8)
C10 0.0310(9) 0.0464(13) 0.0296(11) -0.0008(9) 0.0120(8) -0.0047(9)
C11 0.0347(10) 0.0479(13) 0.0419(13) 0.0058(11) 0.0138(9) 0.0029(10)
C12 0.0432(11) 0.0359(12) 0.0579(15) 0.0015(11) 0.0273(11) 0.0021(9)
C13 0.0445(11) 0.0393(12) 0.0417(13) -0.0086(10) 0.0221(10) -0.0080(9)
C14 0.0348(9) 0.0372(11) 0.0278(10) 0.0023(9) 0.0153(8) -0.0036(8)
C15 0.0336(10) 0.0412(12) 0.0299(11) 0.0027(9) 0.0083(8) -0.0019(9)
C16 0.0340(11) 0.0587(14) 0.0388(13) -0.0035(10) 0.0047(9) -0.0080(10)
C17 0.0272(10) 0.0719(16) 0.0511(14) 0.0097(12) 0.0073(10) -0.0012(10)
C18 0.0351(11) 0.0605(15) 0.0558(15) 0.0072(12) 0.0207(10) 0.0084(10)
C19 0.0345(10) 0.0421(12) 0.0409(12) -0.0012(10) 0.0118(9) 0.0008(9)
C20 0.0300(9) 0.0309(11) 0.0301(11) 0.0067(9) 0.0105(8) -0.0013(8)
C21 0.0335(10) 0.0281(11) 0.0361(12) -0.0001(9) 0.0161(9) -0.0016(8)
C22 0.0312(10) 0.0629(15) 0.0437(13) -0.0032(11) 0.0200(9) -0.0061(9)
C23 0.0483(12) 0.0733(17) 0.0735(18) -0.0016(14) 0.0331(12) 0.0190(12)
C24 0.0626(15) 0.0580(16) 0.087(2) 0.0092(14) 0.0263(15) 0.0196(12)
C25 0.0573(15) 0.093(2) 0.0723(18) 0.0256(16) 0.0115(14) 0.0151(14)
C26 0.0652(15) 0.090(2) 0.0436(14) 0.0069(14) 0.0012(12) -0.0170(14)
C27 0.0601(13) 0.0547(15) 0.0459(13) -0.0136(12) 0.0155(11) -0.0155(11)
C28 0.0476(11) 0.0310(11) 0.0379(12) -0.0050(9) 0.0178(10) -0.0076(9)
N1 0.0264(7) 0.0337(9) 0.0271(8) -0.0042(7) 0.0088(6) -0.0043(6)
N2 0.0390(9) 0.0563(11) 0.0508(11) -0.0109(9) 0.0240(8) 0.0046(8)
N3 0.0544(11) 0.0679(13) 0.0599(13) -0.0170(10) 0.0350(10) 0.0057(9)
S1 0.0450(3) 0.0716(4) 0.0280(3) -0.0054(3) 0.0086(2) 0.0064(3)

loop_
_atom_type_symbol
_atom_type_description
_atom_type_scat_dispersion_real
_atom_type_scat_dispersion_imag
_atom_type_scat_source
C C 0.0034 0.0017 'International Tables Vol C Tables 4.2.6.8 and 6.1.1.4'
H H 0.0000 0.0000 'International Tables Vol C Tables 4.2.6.8 and 6.1.1.4'
N N 0.0066 0.0034 'International Tables Vol C Tables 4.2.6.8 and 6.1.1.4'
S S 0.1250 0.1234 'International Tables Vol C Tables 4.2.6.8 and 6.1.1.4'

loop_
_geom_angle_atom_site_label_1
_geom_angle_atom_site_label_2
_geom_angle_atom_site_label_3
_geom_angle
_geom_angle_site_symmetry_1
_geom_angle_site_symmetry_3
_geom_angle_publ_flag
N3 C1 C28 125.94(19) . . ?
N3 C1 H1 117.0 . . ?
C28 C1 H1 117.0 . . ?
N2 C2 C21 123.89(16) . . ?
N2 C2 C3 112.34(14) . . ?
C21 C2 C3 123.71(14) . . ?
C8 C3 C4 118.16(16) . . ?
C8 C3 C2 122.72(16) . . ?
C4 C3 C2 119.07(15) . . ?
C5 C4 C3 121.08(16) . . ?
C5 C4 H4 119.5 . . ?
C3 C4 H4 119.5 . . ?
C4 C5 C6 119.92(17) . . ?
C4 C5 H5 120.0 . . ?
C6 C5 H5 120.0 . . ?
C7 C6 C5 120.08(16) . . ?
C7 C6 N1 120.09(15) . . ?
C5 C6 N1 119.77(15) . . ?
C6 C7 C8 119.66(16) . . ?
C6 C7 H7 120.2 . . ?
C8 C7 H7 120.2 . . ?
C3 C8 C7 121.06(16) . . ?
C3 C8 H8 119.5 . . ?
C7 C8 H8 119.5 . . ?
C10 C9 C14 117.52(16) . . ?
C10 C9 N1 121.23(15) . . ?
C14 C9 N1 121.25(15) . . ?
C11 C10 C9 121.18(17) . . ?
C11 C10 H10 119.4 . . ?
C9 C10 H10 119.4 . . ?
C12 C11 C10 120.67(17) . . ?
C12 C11 H11 119.7 . . ?
C10 C11 H11 119.7 . . ?
C13 C12 C11 118.95(18) . . ?
C13 C12 H12 120.5 . . ?
C11 C12 H12 120.5 . . ?
C12 C13 C14 121.13(17) . . ?
C12 C13 H13 119.4 . . ?
C14 C13 H13 119.4 . . ?
C13 C14 C9 120.51(16) . . ?
C13 C14 S1 118.58(14) . . ?
C9 C14 S1 120.78(13) . . ?
C16 C15 C20 120.38(17) . . ?
C16 C15 S1 118.76(15) . . ?
C20 C15 S1 120.63(13) . . ?
C17 C16 C15 121.08(19) . . ?
C17 C16 H16 119.5 . . ?
C15 C16 H16 119.5 . . ?
C18 C17 C16 119.08(17) . . ?
C18 C17 H17 120.5 . . ?
C16 C17 H17 120.5 . . ?
C17 C18 C19 120.40(18) . . ?
C17 C18 H18 119.8 . . ?
C19 C18 H18 119.8 . . ?
C18 C19 C20 121.34(18) . . ?
C18 C19 H19 119.3 . . ?
C20 C19 H19 119.3 . . ?
C19 C20 C15 117.55(15) . . ?
C19 C20 N1 121.59(16) . . ?
C15 C20 N1 120.85(15) . . ?
C28 C21 C2 116.49(15) . . ?
C28 C21 C22 121.60(16) . . ?
C2 C21 C22 121.72(16) . . ?
C21 C22 C23 112.23(15) . . ?
C21 C22 H22A 109.2 . . ?
C23 C22 H22A 109.2 . . ?
C21 C22 H22B 109.2 . . ?
C23 C22 H22B 109.2 . . ?
H22A C22 H22B 107.9 . . ?
C24 C23 C22 115.62(18) . . ?
C24 C23 H23A 108.4 . . ?
C22 C23 H23A 108.4 . . ?
C24 C23 H23B 108.4 . . ?
C22 C23 H23B 108.4 . . ?
H23A C23 H23B 107.4 . . ?
C23 C24 C25 116.0(2) . . ?
C23 C24 H24A 108.3 . . ?
C25 C24 H24A 108.3 . . ?
C23 C24 H24B 108.3 . . ?
C25 C24 H24B 108.3 . . ?
H24A C24 H24B 107.4 . . ?
C26 C25 C24 115.77(19) . . ?
C26 C25 H25A 108.3 . . ?
C24 C25 H25A 108.3 . . ?
C26 C25 H25B 108.3 . . ?
C24 C25 H25B 108.3 . . ?
H25A C25 H25B 107.4 . . ?
C25 C26 C27 116.90(19) . . ?
C25 C26 H26A 108.1 . . ?
C27 C26 H26A 108.1 . . ?
C25 C26 H26B 108.1 . . ?
C27 C26 H26B 108.1 . . ?
H26A C26 H26B 107.3 . . ?
C28 C27 C26 114.51(17) . . ?
C28 C27 H27A 108.6 . . ?
C26 C27 H27A 108.6 . . ?
C28 C27 H27B 108.6 . . ?
C26 C27 H27B 108.6 . . ?
H27A C27 H27B 107.6 . . ?
C1 C28 C21 115.93(17) . . ?
C1 C28 C27 119.90(18) . . ?
C21 C28 C27 124.17(17) . . ?
C9 N1 C20 120.47(13) . . ?
C9 N1 C6 116.42(13) . . ?
C20 N1 C6 114.74(13) . . ?
C2 N2 N3 119.14(15) . . ?
C1 N3 N2 118.49(16) . . ?
C14 S1 C15 99.26(9) . . ?

loop_
_geom_bond_atom_site_label_1
_geom_bond_atom_site_label_2
_geom_bond_distance
_geom_bond_site_symmetry_2
_geom_bond_publ_flag
C1 N3 1.310(2) . ?
C1 C28 1.382(2) . ?
C1 H1 0.9400 . ?
C2 N2 1.330(2) . ?
C2 C21 1.398(2) . ?
C2 C3 1.490(2) . ?
C3 C8 1.380(2) . ?
C3 C4 1.390(2) . ?
C4 C5 1.373(2) . ?
C4 H4 0.9400 . ?
C5 C6 1.378(2) . ?
C5 H5 0.9400 . ?
C6 C7 1.374(2) . ?
C6 N1 1.450(2) . ?
C7 C8 1.386(2) . ?
C7 H7 0.9400 . ?
C8 H8 0.9400 . ?
C9 C10 1.391(2) . ?
C9 C14 1.393(2) . ?
C9 N1 1.416(2) . ?
C10 C11 1.382(2) . ?
C10 H10 0.9400 . ?
C11 C12 1.375(3) . ?
C11 H11 0.9400 . ?
C12 C13 1.368(2) . ?
C12 H12 0.9400 . ?
C13 C14 1.389(2) . ?
C13 H13 0.9400 . ?
C14 S1 1.7542(18) . ?
C15 C16 1.381(2) . ?
C15 C20 1.395(2) . ?
C15 S1 1.7565(18) . ?
C16 C17 1.371(3) . ?
C16 H16 0.9400 . ?
C17 C18 1.369(3) . ?
C17 H17 0.9400 . ?
C18 C19 1.383(2) . ?
C18 H18 0.9400 . ?
C19 C20 1.384(2) . ?
C19 H19 0.9400 . ?
C20 N1 1.427(2) . ?
C21 C28 1.384(2) . ?
C21 C22 1.495(2) . ?
C22 C23 1.514(3) . ?
C22 H22A 0.9800 . ?
C22 H22B 0.9800 . ?
C23 C24 1.494(3) . ?
C23 H23A 0.9800 . ?
C23 H23B 0.9800 . ?
C24 C25 1.531(3) . ?
C24 H24A 0.9800 . ?
C24 H24B 0.9800 . ?
C25 C26 1.528(3) . ?
C25 H25A 0.9800 . ?
C25 H25B 0.9800 . ?
C26 C27 1.531(3) . ?
C26 H26A 0.9800 . ?
C26 H26B 0.9800 . ?
C27 C28 1.507(3) . ?
C27 H27A 0.9800 . ?
C27 H27B 0.9800 . ?
N2 N3 1.341(2) . ?
